data_7106745
loop_
_publ_author_name
'Kai Li'
'Xiangguo Guan'
'Chun-Wah Ma'
'Wei Lu'
'Yong Chen'
'Chi-Ming Che'

_publ_section_title
;
 Blue electrophosphorescent organoplatinum(II) complexes with dianionic
 tetradentate bis(carbene) ligands
;
_journal_name_full Chem.Commun.
_journal_page_first 9075
_journal_paper_doi 10.1039/c1cc12943k
_journal_volume 47
_journal_year 2011
_chemical_formula_sum 'C22 H22 Cl2 N4 O3 Pt'
_chemical_formula_weight 656.43
_chemical_name_systematic
;
?
;
_space_group_IT_number 62
_symmetry_cell_setting orthorhombic
_symmetry_space_group_name_Hall '-P 2ac 2n'
_symmetry_space_group_name_H-M 'P n m a'
_atom_sites_solution_hydrogens geom
_atom_sites_solution_primary direct
_atom_sites_solution_secondary difmap
_audit_creation_method SHELXL-97
_cell_angle_alpha 90.00
_cell_angle_beta 90.00
_cell_angle_gamma 90.00
_cell_formula_units_Z 4
_cell_length_a 6.7618(2)
_cell_length_b 24.1817(7)
_cell_length_c 13.4445(4)
_cell_measurement_temperature 100(2)
_cell_volume 2198.33(11)
_computing_structure_refinement 'SHELXL-97 (Sheldrick, 2008)'
_computing_structure_solution 'SHELXS-97 (Sheldrick, 2008)'
_diffrn_ambient_temperature 100(2)
_diffrn_measured_fraction_theta_full 0.968
_diffrn_measured_fraction_theta_max 0.968
_diffrn_radiation_monochromator graphite
_diffrn_radiation_source 'fine-focus sealed tube'
_diffrn_radiation_type CuK\a
_diffrn_radiation_wavelength 1.54178
_diffrn_reflns_av_R_equivalents 0.0516
_diffrn_reflns_av_sigmaI/netI 0.0446
_diffrn_reflns_limit_h_max 6
_diffrn_reflns_limit_h_min -7
_diffrn_reflns_limit_k_max 27
_diffrn_reflns_limit_k_min -27
_diffrn_reflns_limit_l_max 15
_diffrn_reflns_limit_l_min -14
_diffrn_reflns_number 10564
_diffrn_reflns_theta_full 65.40
_diffrn_reflns_theta_max 65.40
_diffrn_reflns_theta_min 3.66
_exptl_absorpt_coefficient_mu 14.461
_exptl_crystal_density_diffrn 1.983
_exptl_crystal_density_method 'not measured'
_exptl_crystal_F_000 1272
_refine_diff_density_max 1.364
_refine_diff_density_min -2.386
_refine_diff_density_rms 0.182
_refine_ls_extinction_method none
_refine_ls_goodness_of_fit_ref 1.191
_refine_ls_hydrogen_treatment mixed
_refine_ls_matrix_type full
_refine_ls_number_parameters 155
_refine_ls_number_reflns 1872
_refine_ls_number_restraints 3
_refine_ls_restrained_S_all 1.190
_refine_ls_R_factor_all 0.0517
_refine_ls_R_factor_gt 0.0421
_refine_ls_shift/su_max 0.000
_refine_ls_shift/su_mean 0.000
_refine_ls_structure_factor_coef Fsqd
_refine_ls_weighting_details 'calc w=1/[\s^2^(Fo^2^)+(0.0301P)^2^+18.8103P] where P=(Fo^2^+2Fc^2^)/3'
_refine_ls_weighting_scheme calc
_refine_ls_wR_factor_gt 0.0939
_refine_ls_wR_factor_ref 0.0968
_reflns_number_gt 1606
_reflns_number_total 1872
_reflns_threshold_expression >2sigma(I)
_cod_data_source_file c1cc12943k.txt
_cod_data_source_block cheny31
_cod_database_code 7106745

loop_
_symmetry_equiv_pos_as_xyz
'x, y, z'
'-x+1/2, -y, z+1/2'
'-x, y+1/2, -z'
'x+1/2, -y+1/2, -z+1/2'
'-x, -y, -z'
'x-1/2, y, -z-1/2'
'x, -y-1/2, z'
'-x-1/2, y-1/2, z-1/2'

loop_
_atom_site_label
_atom_site_type_symbol
_atom_site_fract_x
_atom_site_fract_y
_atom_site_fract_z
_atom_site_U_iso_or_equiv
_atom_site_adp_type
_atom_site_occupancy
_atom_site_symmetry_multiplicity
_atom_site_calc_flag
_atom_site_refinement_flags
_atom_site_disorder_assembly
_atom_site_disorder_group
Pt1 Pt 0.07305(8) 0.2500 -0.71170(3) 0.01577(17) Uani 1 2 d S . .
O1 O 0.0643(9) 0.3089(2) -0.6017(4) 0.0200(13) Uani 1 1 d . . .
N1 N 0.1344(10) 0.3609(2) -0.7988(5) 0.0173(15) Uani 1 1 d . . .
N2 N 0.0764(11) 0.2998(2) -0.9110(4) 0.0156(14) Uani 1 1 d . . .
C1 C 0.1193(12) 0.3619(3) -0.6136(6) 0.0188(19) Uani 1 1 d . . .
C2 C 0.1360(13) 0.3941(3) -0.5277(6) 0.0202(19) Uani 1 1 d . . .
H2A H 0.1096 0.3774 -0.4651 0.024 Uiso 1 1 calc R . .
C3 C 0.1890(14) 0.4489(3) -0.5301(6) 0.027(2) Uani 1 1 d . . .
H3A H 0.1955 0.4692 -0.4698 0.033 Uiso 1 1 calc R . .
C4 C 0.2329(14) 0.4748(3) -0.6189(6) 0.025(2) Uani 1 1 d . . .
C5 C 0.2190(13) 0.4439(3) -0.7032(6) 0.0221(19) Uani 1 1 d . . .
H5A H 0.2512 0.4611 -0.7647 0.027 Uiso 1 1 calc R . .
C6 C 0.1600(12) 0.3884(3) -0.7049(6) 0.0185(17) Uani 1 1 d . . .
C7 C 0.3040(16) 0.5342(3) -0.6236(7) 0.036(2) Uani 1 1 d . . .
H7A H 0.3389 0.5435 -0.6923 0.054 Uiso 1 1 calc R . .
H7B H 0.4205 0.5386 -0.5809 0.054 Uiso 1 1 calc R . .
H7C H 0.1987 0.5589 -0.6005 0.054 Uiso 1 1 calc R . .
C8 C 0.1443(14) 0.3866(3) -0.8908(6) 0.024(2) Uani 1 1 d . . .
H8A H 0.1719 0.4246 -0.9022 0.029 Uiso 1 1 calc R . .
C9 C 0.1083(13) 0.3488(3) -0.9606(6) 0.020(2) Uani 1 1 d . . .
H9A H 0.1053 0.3545 -1.0305 0.024 Uiso 1 1 calc R . .
C10 C 0.0934(13) 0.3072(3) -0.8115(6) 0.0216(19) Uani 1 1 d . . .
C11 C -0.004(2) 0.2500 -0.9591(8) 0.024(3) Uani 1 2 d S . .
H11A H -0.1497 0.2500 -0.9539 0.029 Uiso 1 2 calc SR . .
H11B H 0.0321 0.2500 -1.0305 0.029 Uiso 1 2 calc SR . .
O1W O -0.0675(13) 0.2500 -0.4413(3) 0.031(2) Uani 1 2 d SD . .
H1WA H -0.0285 0.2764 -0.4796 0.047 Uiso 1 1 d D . .
Cl1 Cl -0.0582(7) 0.33439(12) -0.22405(19) 0.0803(12) Uani 1 1 d . . .
C1S C 0.193(3) 0.29263(6) -0.2571(6) 0.040(5) Uani 0.50 1 d PD . .
H1SA H 0.1529 0.2730 -0.3158 0.049 Uiso 0.50 1 d PD . .
H1SB H 0.2339 0.2692 -0.2033 0.049 Uiso 0.50 1 d PD . .

loop_
_atom_site_aniso_label
_atom_site_aniso_U_11
_atom_site_aniso_U_22
_atom_site_aniso_U_33
_atom_site_aniso_U_23
_atom_site_aniso_U_13
_atom_site_aniso_U_12
Pt1 0.0172(3) 0.0128(2) 0.0173(2) 0.000 0.0005(3) 0.000
O1 0.024(4) 0.016(2) 0.020(3) 0.000(2) -0.001(3) 0.002(3)
N1 0.016(4) 0.012(3) 0.023(3) 0.000(3) 0.005(3) 0.001(3)
N2 0.014(4) 0.013(3) 0.020(3) -0.001(2) -0.004(3) 0.000(3)
C1 0.005(5) 0.020(4) 0.031(5) 0.001(3) 0.000(4) -0.001(3)
C2 0.014(5) 0.024(4) 0.023(4) -0.005(3) -0.001(4) 0.008(4)
C3 0.020(6) 0.028(4) 0.033(5) -0.015(4) 0.000(4) -0.001(4)
C4 0.018(5) 0.016(4) 0.041(5) -0.004(3) 0.002(4) -0.003(4)
C5 0.021(5) 0.017(4) 0.028(4) 0.002(3) -0.001(4) 0.000(4)
C6 0.010(5) 0.017(4) 0.028(4) -0.004(3) -0.001(4) 0.007(3)
C7 0.034(7) 0.022(4) 0.053(6) -0.013(4) 0.003(6) -0.007(4)
C8 0.029(6) 0.015(4) 0.028(5) 0.007(3) 0.000(4) -0.003(4)
C9 0.022(6) 0.019(4) 0.019(4) 0.006(3) 0.003(4) -0.005(4)
C10 0.011(5) 0.023(4) 0.031(5) -0.009(3) -0.005(4) 0.007(4)
C11 0.031(8) 0.028(6) 0.014(6) 0.000 -0.005(5) 0.000
O1W 0.033(6) 0.032(4) 0.029(4) 0.000 0.010(5) 0.000
Cl1 0.145(4) 0.0574(16) 0.0385(16) -0.0076(12) -0.016(2) -0.023(2)
C1S 0.062(17) 0.037(9) 0.023(9) 0.002(8) -0.005(10) 0.004(11)

loop_
_atom_type_symbol
_atom_type_description
_atom_type_scat_dispersion_real
_atom_type_scat_dispersion_imag
_atom_type_scat_source
C C 0.0181 0.0091 'International Tables Vol C Tables 4.2.6.8 and 6.1.1.4'
H H 0.0000 0.0000 'International Tables Vol C Tables 4.2.6.8 and 6.1.1.4'
N N 0.0311 0.0180 'International Tables Vol C Tables 4.2.6.8 and 6.1.1.4'
O O 0.0492 0.0322 'International Tables Vol C Tables 4.2.6.8 and 6.1.1.4'
Cl Cl 0.3639 0.7018 'International Tables Vol C Tables 4.2.6.8 and 6.1.1.4'
Pt Pt -4.5932 6.9264 'International Tables Vol C Tables 4.2.6.8 and 6.1.1.4'

loop_
_geom_angle_atom_site_label_1
_geom_angle_atom_site_label_2
_geom_angle_atom_site_label_3
_geom_angle
_geom_angle_site_symmetry_1
_geom_angle_site_symmetry_3
_geom_angle_publ_flag
C10 Pt1 C10 91.5(4) 7_565 . ?
C10 Pt1 O1 90.3(3) 7_565 7_565 ?
C10 Pt1 O1 176.9(3) . 7_565 ?
C10 Pt1 O1 176.9(3) 7_565 . ?
C10 Pt1 O1 90.3(3) . . ?
O1 Pt1 O1 87.8(3) 7_565 . ?
C1 O1 Pt1 124.6(5) . . ?
C10 N1 C8 109.3(7) . . ?
C10 N1 C6 125.8(6) . . ?
C8 N1 C6 124.9(6) . . ?
C10 N2 C9 110.5(6) . . ?
C10 N2 C11 125.1(7) . . ?
C9 N2 C11 123.4(7) . . ?
O1 C1 C2 117.1(7) . . ?
O1 C1 C6 126.1(7) . . ?
C2 C1 C6 116.8(7) . . ?
C3 C2 C1 122.6(8) . . ?
C2 C3 C4 121.1(8) . . ?
C5 C4 C3 117.1(7) . . ?
C5 C4 C7 120.5(8) . . ?
C3 C4 C7 122.4(8) . . ?
C4 C5 C6 124.0(8) . . ?
C5 C6 C1 118.4(7) . . ?
C5 C6 N1 119.4(7) . . ?
C1 C6 N1 122.1(6) . . ?
C9 C8 N1 108.2(7) . . ?
C8 C9 N2 106.2(7) . . ?
N1 C10 N2 105.8(7) . . ?
N1 C10 Pt1 128.4(6) . . ?
N2 C10 Pt1 125.7(6) . . ?
N2 C11 N2 110.0(9) 7_565 . ?
C1S Cl1 C1S 115.50(16) 6 . ?
Cl1 C1S Cl1 119.13(16) 6_655 . ?

loop_
_geom_bond_atom_site_label_1
_geom_bond_atom_site_label_2
_geom_bond_distance
_geom_bond_site_symmetry_2
_geom_bond_publ_flag
Pt1 C10 1.933(8) 7_565 ?
Pt1 C10 1.933(8) . ?
Pt1 O1 2.053(5) 7_565 ?
Pt1 O1 2.053(5) . ?
O1 C1 1.345(9) . ?
N1 C10 1.339(10) . ?
N1 C8 1.385(10) . ?
N1 C6 1.436(10) . ?
N2 C10 1.355(10) . ?
N2 C9 1.376(9) . ?
N2 C11 1.469(9) . ?
C1 C2 1.398(11) . ?
C1 C6 1.412(11) . ?
C2 C3 1.372(11) . ?
C3 C4 1.381(12) . ?
C4 C5 1.361(11) . ?
C4 C7 1.515(10) . ?
C5 C6 1.402(10) . ?
C8 C9 1.333(11) . ?
C11 N2 1.469(9) 7_565 ?
Cl1 C1S 1.98(2) 6 ?
Cl1 C1S 2.03(2) . ?
C1S Cl1 1.98(2) 6_655 ?
